data_7035852
loop_
_publ_author_name
'Khalili Najafabadi, Bahareh'
'Corrigan, John F.'

_publ_section_title
;
 Enhanced thermal stability of Cu-silylphosphido complexes via NHC
 ligation.
;
_journal_issue 32
_journal_name_full 'Dalton transactions (Cambridge, England : 2003)'
_journal_page_first 14235
_journal_page_last 14241
_journal_paper_doi 10.1039/c5dt02040a
_journal_volume 44
_journal_year 2015
_chemical_formula_sum 'C40 H116 Ag6 O P6 Si12'
_chemical_formula_weight 1783.44
_space_group_crystal_system triclinic
_space_group_IT_number 2
_space_group_name_Hall '-P 1'
_space_group_name_H-M_alt 'P -1'
_symmetry_space_group_name_Hall '-P 1'
_symmetry_space_group_name_H-M 'P -1'
_atom_sites_solution_hydrogens geom
_audit_creation_method SHELXL-2014/7
_audit_update_record
;
2015-06-30 deposited with the CCDC.
2015-07-07 downloaded from the CCDC.
;
_cell_angle_alpha 63.81(3)
_cell_angle_beta 74.78(3)
_cell_angle_gamma 79.34(3)
_cell_formula_units_Z 1
_cell_length_a 9.836(2)
_cell_length_b 15.683(3)
_cell_length_c 16.709(3)
_cell_measurement_reflns_used 9772
_cell_measurement_temperature 150(2)
_cell_measurement_theta_max 27.48
_cell_measurement_theta_min 2.04
_cell_volume 2224.6(10)
_computing_cell_refinement 'Bruker XSCANS'
_computing_data_collection 'Bruker XSCANS'
_computing_molecular_graphics Mercury
_computing_structure_refinement 'SHELXL-2014/7 (Sheldrick, 2014)'
_computing_structure_solution XS
_diffrn_ambient_temperature 150(2)
_diffrn_measured_fraction_theta_full 0.998
_diffrn_measured_fraction_theta_max 0.982
_diffrn_measurement_device_type 'Bruker P4'
_diffrn_measurement_method '\w scans'
_diffrn_radiation_type MoK\a
_diffrn_radiation_wavelength 0.71073
_diffrn_reflns_av_R_equivalents 0.0373
_diffrn_reflns_av_unetI/netI 0.0554
_diffrn_reflns_laue_measured_fraction_full 0.998
_diffrn_reflns_laue_measured_fraction_max 0.982
_diffrn_reflns_limit_h_max 12
_diffrn_reflns_limit_h_min -12
_diffrn_reflns_limit_k_max 20
_diffrn_reflns_limit_k_min -20
_diffrn_reflns_limit_l_max 21
_diffrn_reflns_limit_l_min -21
_diffrn_reflns_number 18731
_diffrn_reflns_point_group_measured_fraction_full 0.998
_diffrn_reflns_point_group_measured_fraction_max 0.982
_diffrn_reflns_theta_full 25.242
_diffrn_reflns_theta_max 27.525
_diffrn_reflns_theta_min 2.691
_diffrn_source graphite
_exptl_absorpt_coefficient_mu 1.587
_exptl_absorpt_correction_T_max 0.9763
_exptl_absorpt_correction_T_min 0.7815
_exptl_absorpt_correction_type multi-scan
_exptl_crystal_colour colourless
_exptl_crystal_density_diffrn 1.331
_exptl_crystal_description block
_exptl_crystal_F_000 904
_exptl_crystal_size_max 0.200
_exptl_crystal_size_mid 0.150
_exptl_crystal_size_min 0.020
_refine_diff_density_max 1.092
_refine_diff_density_min -1.062
_refine_diff_density_rms 0.140
_refine_ls_extinction_method none
_refine_ls_goodness_of_fit_ref 1.048
_refine_ls_hydrogen_treatment constr
_refine_ls_matrix_type full
_refine_ls_number_parameters 326
_refine_ls_number_reflns 10063
_refine_ls_number_restraints 0
_refine_ls_restrained_S_all 1.048
_refine_ls_R_factor_all 0.0780
_refine_ls_R_factor_gt 0.0490
_refine_ls_shift/su_max 0.000
_refine_ls_shift/su_mean 0.000
_refine_ls_structure_factor_coef Fsqd
_refine_ls_weighting_details 'w=1/[\s^2^(Fo^2^)+(0.0839P)^2^+1.0043P] where P=(Fo^2^+2Fc^2^)/3'
_refine_ls_weighting_scheme calc
_refine_ls_wR_factor_gt 0.1319
_refine_ls_wR_factor_ref 0.1489
_reflns_Friedel_coverage 0.000
_reflns_number_gt 7163
_reflns_number_total 10063
_reflns_threshold_expression 'I > 2\s(I)'
_cod_data_source_file c5dt02040a2.cif
_cod_data_source_block 2
_cod_depositor_comments 'Adding full bibliography for 7035850--7035853.cif.'
_cod_database_code 7035852
_shelx_shelxl_version_number 2014/7
_shelx_space_group_comment
;
The symmetry employed for this shelxl refinement is uniquely defined
by the following loop, which should always be used as a source of
symmetry information in preference to the above space-group names.
They are only intended as comments.
;
_shelx_estimated_absorpt_t_min 0.742
_shelx_estimated_absorpt_t_max 0.969

loop_
_space_group_symop_operation_xyz
'x, y, z'
'-x, -y, -z'

loop_
_atom_site_label
_atom_site_type_symbol
_atom_site_fract_x
_atom_site_fract_y
_atom_site_fract_z
_atom_site_U_iso_or_equiv
_atom_site_adp_type
_atom_site_occupancy
_atom_site_site_symmetry_order
_atom_site_calc_flag
_atom_site_refinement_flags_posn
_atom_site_refinement_flags_adp
_atom_site_refinement_flags_occupancy
_atom_site_disorder_assembly
_atom_site_disorder_group
Ag1 Ag 0.19193(4) 0.02773(3) -0.26114(3) 0.03806(12) Uani 1 1 d . . . . .
Ag2 Ag 0.22616(4) -0.22924(3) -0.04004(3) 0.03569(12) Uani 1 1 d . . . . .
Ag3 Ag 0.04300(4) -0.25469(3) 0.22142(3) 0.03883(12) Uani 1 1 d . . . . .
P1 P 0.28352(14) -0.13596(9) -0.20196(9) 0.0334(3) Uani 1 1 d . . . . .
P2 P 0.18029(14) -0.32577(9) 0.12191(9) 0.0331(3) Uani 1 1 d . . . . .
P3 P -0.09866(15) -0.19032(9) 0.32548(10) 0.0375(3) Uani 1 1 d . . . . .
Si1 Si 0.20471(16) -0.20473(11) -0.27199(11) 0.0409(3) Uani 1 1 d . . . . .
Si2 Si 0.52015(15) -0.13583(11) -0.24608(11) 0.0404(4) Uani 1 1 d . . . . .
Si3 Si 0.39647(16) -0.37549(11) 0.15429(11) 0.0401(3) Uani 1 1 d . . . . .
Si4 Si 0.06733(16) -0.45136(10) 0.15010(11) 0.0398(3) Uani 1 1 d . . . . .
Si5 Si 0.03687(18) -0.19736(12) 0.41796(12) 0.0487(4) Uani 1 1 d . . . . .
Si6 Si -0.27606(19) -0.28602(12) 0.40820(12) 0.0522(4) Uani 1 1 d . . . . .
C1 C 0.2732(9) -0.3343(5) -0.2356(6) 0.083(3) Uani 1 1 d . . . . .
H1A H 0.2302 -0.3639 -0.2629 0.125 Uiso 1 1 calc R U . . .
H1B H 0.2487 -0.3675 -0.1691 0.125 Uiso 1 1 calc R U . . .
H1C H 0.3761 -0.3389 -0.2560 0.125 Uiso 1 1 calc R U . . .
C2 C 0.2576(9) -0.1408(6) -0.3996(5) 0.078(2) Uani 1 1 d . . . . .
H2A H 0.2238 -0.1733 -0.4283 0.118 Uiso 1 1 calc R U . . .
H2B H 0.3608 -0.1409 -0.4176 0.118 Uiso 1 1 calc R U . . .
H2C H 0.2156 -0.0749 -0.4193 0.118 Uiso 1 1 calc R U . . .
C3 C 0.0085(7) -0.1975(6) -0.2372(6) 0.074(2) Uani 1 1 d . . . . .
H3A H -0.0304 -0.2282 -0.2653 0.111 Uiso 1 1 calc R U . . .
H3B H -0.0283 -0.1304 -0.2573 0.111 Uiso 1 1 calc R U . . .
H3C H -0.0191 -0.2300 -0.1707 0.111 Uiso 1 1 calc R U . . .
C4 C 0.6050(7) -0.2592(5) -0.2274(6) 0.084(3) Uani 1 1 d . . . . .
H4A H 0.7080 -0.2582 -0.2407 0.126 Uiso 1 1 calc R U . . .
H4B H 0.5782 -0.2803 -0.2678 0.126 Uiso 1 1 calc R U . . .
H4C H 0.5731 -0.3031 -0.1638 0.126 Uiso 1 1 calc R U . . .
C5 C 0.5803(7) -0.0935(6) -0.1743(5) 0.075(2) Uani 1 1 d . . . . .
H5A H 0.6822 -0.0869 -0.1946 0.113 Uiso 1 1 calc R U . . .
H5B H 0.5599 -0.1396 -0.1105 0.113 Uiso 1 1 calc R U . . .
H5C H 0.5304 -0.0315 -0.1799 0.113 Uiso 1 1 calc R U . . .
C6 C 0.5754(7) -0.0518(5) -0.3692(5) 0.0640(18) Uani 1 1 d . . . . .
H6A H 0.6785 -0.0512 -0.3854 0.096 Uiso 1 1 calc R U . . .
H6B H 0.5324 0.0125 -0.3784 0.096 Uiso 1 1 calc R U . . .
H6C H 0.5439 -0.0732 -0.4079 0.096 Uiso 1 1 calc R U . . .
C7 C 0.3925(9) -0.4577(6) 0.2792(5) 0.084(2) Uani 1 1 d . . . . .
H7A H 0.4880 -0.4688 0.2912 0.126 Uiso 1 1 calc R U . . .
H7B H 0.3584 -0.5187 0.2932 0.126 Uiso 1 1 calc R U . . .
H7C H 0.3291 -0.4281 0.3175 0.126 Uiso 1 1 calc R U . . .
C8 C 0.5063(7) -0.4359(6) 0.0803(6) 0.077(2) Uani 1 1 d . . . . .
H8A H 0.6014 -0.4545 0.0936 0.115 Uiso 1 1 calc R U . . .
H8B H 0.5127 -0.3918 0.0160 0.115 Uiso 1 1 calc R U . . .
H8C H 0.4620 -0.4927 0.0927 0.115 Uiso 1 1 calc R U . . .
C9 C 0.4832(7) -0.2659(5) 0.1249(6) 0.074(2) Uani 1 1 d . . . . .
H9A H 0.5778 -0.2841 0.1389 0.111 Uiso 1 1 calc R U . . .
H9B H 0.4264 -0.2313 0.1605 0.111 Uiso 1 1 calc R U . . .
H9C H 0.4908 -0.2249 0.0598 0.111 Uiso 1 1 calc R U . . .
C10 C 0.0647(9) -0.5451(5) 0.2715(5) 0.070(2) Uani 1 1 d . . . . .
H10A H 0.0011 -0.5935 0.2859 0.105 Uiso 1 1 calc R U . . .
H10B H 0.0312 -0.5147 0.3141 0.105 Uiso 1 1 calc R U . . .
H10C H 0.1603 -0.5754 0.2771 0.105 Uiso 1 1 calc R U . . .
C11 C -0.1182(7) -0.4050(5) 0.1370(6) 0.077(2) Uani 1 1 d . . . . .
H11A H -0.1710 -0.4570 0.1464 0.115 Uiso 1 1 calc R U . . .
H11B H -0.1177 -0.3547 0.0755 0.115 Uiso 1 1 calc R U . . .
H11C H -0.1633 -0.3790 0.1821 0.115 Uiso 1 1 calc R U . . .
C12 C 0.1531(8) -0.5068(5) 0.0679(5) 0.0668(19) Uani 1 1 d . . . . .
H12A H 0.0972 -0.5578 0.0782 0.100 Uiso 1 1 calc R U . . .
H12B H 0.2488 -0.5335 0.0772 0.100 Uiso 1 1 calc R U . . .
H12C H 0.1578 -0.4582 0.0053 0.100 Uiso 1 1 calc R U . . .
C13 C -0.0714(10) -0.1612(9) 0.5107(8) 0.130(5) Uani 1 1 d . . . . .
H13A H -0.0084 -0.1539 0.5436 0.196 Uiso 1 1 calc R U . . .
H13B H -0.1357 -0.2104 0.5531 0.196 Uiso 1 1 calc R U . . .
H13C H -0.1264 -0.1006 0.4837 0.196 Uiso 1 1 calc R U . . .
C14 C 0.1266(9) -0.3165(6) 0.4693(6) 0.092(3) Uani 1 1 d . . . . .
H14A H 0.1950 -0.3138 0.5014 0.138 Uiso 1 1 calc R U . . .
H14B H 0.1761 -0.3377 0.4214 0.138 Uiso 1 1 calc R U . . .
H14C H 0.0566 -0.3613 0.5125 0.138 Uiso 1 1 calc R U . . .
C15 C 0.1758(10) -0.1150(7) 0.3450(6) 0.115(4) Uani 1 1 d . . . . .
H15A H 0.2422 -0.1188 0.3814 0.172 Uiso 1 1 calc R U . . .
H15B H 0.1323 -0.0497 0.3200 0.172 Uiso 1 1 calc R U . . .
H15C H 0.2265 -0.1328 0.2950 0.172 Uiso 1 1 calc R U . . .
C16 C -0.3973(11) -0.2616(9) 0.3311(7) 0.132(5) Uani 1 1 d . . . . .
H16A H -0.4926 -0.2773 0.3672 0.198 Uiso 1 1 calc R U . . .
H16B H -0.3640 -0.3006 0.2963 0.198 Uiso 1 1 calc R U . . .
H16C H -0.3993 -0.1940 0.2891 0.198 Uiso 1 1 calc R U . . .
C17 C -0.2086(10) -0.4140(5) 0.4497(7) 0.113(4) Uani 1 1 d . . . . .
H17A H -0.2838 -0.4533 0.4947 0.169 Uiso 1 1 calc R U . . .
H17B H -0.1282 -0.4238 0.4780 0.169 Uiso 1 1 calc R U . . .
H17C H -0.1783 -0.4322 0.3982 0.169 Uiso 1 1 calc R U . . .
C18 C -0.3806(10) -0.2611(7) 0.5093(7) 0.110(4) Uani 1 1 d . . . . .
H18A H -0.4649 -0.2970 0.5367 0.165 Uiso 1 1 calc R U . . .
H18B H -0.4092 -0.1928 0.4890 0.165 Uiso 1 1 calc R U . . .
H18C H -0.3218 -0.2806 0.5546 0.165 Uiso 1 1 calc R U . . .
O1S O -0.1442(17) -0.1245(11) -0.0203(12) 0.044(5) Uiso 0.232(9) 1 d . . P A 1
C1S C -0.132(3) -0.0360(17) -0.0998(19) 0.038(4) Uiso 0.232(9) 1 d . . P A 1
H1S1 H -0.0312 -0.0232 -0.1260 0.046 Uiso 0.232(9) 1 calc R U P A 1
H1S2 H -0.1740 -0.0380 -0.1465 0.046 Uiso 0.232(9) 1 calc R U P A 1
C2S C -0.193(4) 0.023(3) -0.076(2) 0.057(5) Uiso 0.232(9) 1 d . . P A 1
H2S1 H -0.2620 0.0621 -0.1143 0.069 Uiso 0.232(9) 1 calc R U P A 1
H2S2 H -0.1261 0.0654 -0.0793 0.069 Uiso 0.232(9) 1 calc R U P A 1
C3S C -0.293(4) -0.049(2) 0.056(2) 0.052(4) Uiso 0.232(9) 1 d . . P A 1
H3S1 H -0.2905 -0.0183 0.0961 0.062 Uiso 0.232(9) 1 calc R U P A 1
H3S2 H -0.3913 -0.0606 0.0613 0.062 Uiso 0.232(9) 1 calc R U P A 1
C4S C -0.198(3) -0.131(2) 0.069(2) 0.049(4) Uiso 0.232(9) 1 d . . P A 1
H4S1 H -0.1217 -0.1310 0.0971 0.059 Uiso 0.232(9) 1 calc R U P A 1
H4S2 H -0.2478 -0.1900 0.1072 0.059 Uiso 0.232(9) 1 calc R U P A 1
O1S' O -0.2769(17) 0.0194(12) 0.0013(13) 0.058(5) Uiso 0.268(9) 1 d . . P A 2
C1S' C -0.171(3) -0.1130(19) 0.0413(18) 0.049(4) Uiso 0.268(9) 1 d . . P A 2
H1S3 H -0.2046 -0.1710 0.0457 0.059 Uiso 0.268(9) 1 calc R U P A 2
H1S4 H -0.0928 -0.1317 0.0743 0.059 Uiso 0.268(9) 1 calc R U P A 2
C2S' C -0.265(3) -0.068(2) 0.070(2) 0.052(4) Uiso 0.268(9) 1 d . . P A 2
H2S3 H -0.2438 -0.0618 0.1225 0.062 Uiso 0.268(9) 1 calc R U P A 2
H2S4 H -0.3546 -0.0988 0.0915 0.062 Uiso 0.268(9) 1 calc R U P A 2
C3S' C -0.120(2) -0.0363(15) -0.0690(16) 0.038(4) Uiso 0.268(9) 1 d . . P A 2
H3S3 H -0.0319 -0.0070 -0.0800 0.046 Uiso 0.268(9) 1 calc R U P A 2
H3S4 H -0.1104 -0.0656 -0.1121 0.046 Uiso 0.268(9) 1 calc R U P A 2
C4S' C -0.242(3) 0.028(2) -0.069(2) 0.057(5) Uiso 0.268(9) 1 d . . P A 2
H4S3 H -0.2195 0.0945 -0.1103 0.069 Uiso 0.268(9) 1 calc R U P A 2
H4S4 H -0.3166 0.0118 -0.0892 0.069 Uiso 0.268(9) 1 calc R U P A 2

loop_
_atom_site_aniso_label
_atom_site_aniso_U_11
_atom_site_aniso_U_22
_atom_site_aniso_U_33
_atom_site_aniso_U_23
_atom_site_aniso_U_13
_atom_site_aniso_U_12
Ag1 0.0426(2) 0.0313(2) 0.0383(2) -0.01366(18) -0.00994(18) 0.00212(16)
Ag2 0.0351(2) 0.0370(2) 0.0302(2) -0.01049(17) -0.00461(16) -0.00382(16)
Ag3 0.0408(2) 0.0379(2) 0.0367(2) -0.01912(18) -0.00146(18) -0.00030(17)
P1 0.0320(7) 0.0315(6) 0.0315(7) -0.0099(6) -0.0046(5) -0.0017(5)
P2 0.0334(7) 0.0340(7) 0.0293(7) -0.0133(6) -0.0031(5) -0.0009(5)
P3 0.0438(8) 0.0318(7) 0.0335(7) -0.0145(6) -0.0055(6) 0.0037(6)
Si1 0.0395(8) 0.0419(8) 0.0422(9) -0.0182(7) -0.0076(7) -0.0044(6)
Si2 0.0312(7) 0.0414(8) 0.0428(9) -0.0148(7) -0.0016(6) -0.0049(6)
Si3 0.0380(8) 0.0444(8) 0.0378(9) -0.0183(7) -0.0101(7) 0.0034(6)
Si4 0.0392(8) 0.0366(8) 0.0424(9) -0.0172(7) -0.0048(7) -0.0027(6)
Si5 0.0521(10) 0.0498(9) 0.0432(10) -0.0202(8) -0.0153(8) 0.0085(7)
Si6 0.0580(10) 0.0446(9) 0.0471(10) -0.0203(8) 0.0062(8) -0.0088(8)
C1 0.112(7) 0.048(4) 0.110(7) -0.039(4) -0.054(6) 0.007(4)
C2 0.082(5) 0.113(6) 0.053(4) -0.039(5) -0.014(4) -0.025(5)
C3 0.044(4) 0.103(6) 0.095(6) -0.061(5) -0.003(4) -0.020(4)
C4 0.041(4) 0.054(4) 0.127(8) -0.022(4) -0.005(4) 0.007(3)
C5 0.049(4) 0.129(7) 0.065(5) -0.055(5) 0.001(3) -0.028(4)
C6 0.051(4) 0.077(5) 0.053(4) -0.023(4) 0.012(3) -0.023(3)
C7 0.079(5) 0.102(6) 0.051(5) -0.012(4) -0.028(4) 0.007(4)
C8 0.055(4) 0.110(6) 0.085(6) -0.068(5) -0.022(4) 0.028(4)
C9 0.061(4) 0.061(4) 0.098(6) -0.016(4) -0.042(4) -0.007(3)
C10 0.102(6) 0.049(4) 0.057(4) -0.013(3) -0.017(4) -0.022(4)
C11 0.048(4) 0.053(4) 0.134(8) -0.038(5) -0.032(4) 0.003(3)
C12 0.081(5) 0.067(4) 0.069(5) -0.047(4) -0.008(4) -0.009(4)
C13 0.095(7) 0.232(13) 0.142(9) -0.153(10) -0.064(7) 0.061(8)
C14 0.091(6) 0.084(6) 0.090(7) -0.019(5) -0.044(5) 0.012(5)
C15 0.122(8) 0.122(8) 0.089(7) 0.003(6) -0.050(6) -0.063(7)
C16 0.115(8) 0.192(11) 0.077(7) -0.013(7) -0.017(6) -0.099(8)
C17 0.119(7) 0.043(4) 0.132(9) -0.030(5) 0.047(6) -0.022(4)
C18 0.102(7) 0.101(7) 0.110(8) -0.059(6) 0.056(6) -0.042(6)

loop_
_atom_type_symbol
_atom_type_description
_atom_type_scat_dispersion_real
_atom_type_scat_dispersion_imag
_atom_type_scat_source
C C 0.0033 0.0016 'International Tables Vol C Tables 4.2.6.8 and 6.1.1.4'
H H 0.0000 0.0000 'International Tables Vol C Tables 4.2.6.8 and 6.1.1.4'
Si Si 0.0817 0.0704 'International Tables Vol C Tables 4.2.6.8 and 6.1.1.4'
P P 0.1023 0.0942 'International Tables Vol C Tables 4.2.6.8 and 6.1.1.4'
O O 0.0106 0.0060 'International Tables Vol C Tables 4.2.6.8 and 6.1.1.4'
Ag Ag -0.8971 1.1015 'International Tables Vol C Tables 4.2.6.8 and 6.1.1.4'

loop_
_geom_angle_atom_site_label_1
_geom_angle_atom_site_label_2
_geom_angle_atom_site_label_3
_geom_angle
_geom_angle_site_symmetry_1
_geom_angle_site_symmetry_3
P3 Ag1 P1 177.59(5) 2 .
P1 Ag2 P2 177.27(5) . .
P2 Ag3 P3 177.43(5) . .
Si1 P1 Si2 108.76(8) . .
Si1 P1 Ag1 105.95(7) . .
Si2 P1 Ag1 106.40(7) . .
Si1 P1 Ag2 108.79(7) . .
Si2 P1 Ag2 108.31(8) . .
Ag1 P1 Ag2 118.31(6) . .
Si3 P2 Si4 109.85(8) . .
Si3 P2 Ag3 109.31(7) . .
Si4 P2 Ag3 106.35(7) . .
Si3 P2 Ag2 103.99(7) . .
Si4 P2 Ag2 108.52(7) . .
Ag3 P2 Ag2 118.68(6) . .
Si5 P3 Si6 109.29(9) . .
Si5 P3 Ag1 105.91(7) . 2
Si6 P3 Ag1 110.09(8) . 2
Si5 P3 Ag3 107.75(7) . .
Si6 P3 Ag3 106.60(7) . .
Ag1 P3 Ag3 117.03(6) 2 .
C3 Si1 C2 109.4(4) . .
C3 Si1 C1 108.8(4) . .
C2 Si1 C1 109.1(4) . .
C3 Si1 P1 106.7(2) . .
C2 Si1 P1 111.3(2) . .
C1 Si1 P1 111.4(2) . .
C5 Si2 C4 109.1(4) . .
C5 Si2 C6 108.6(3) . .
C4 Si2 C6 109.7(4) . .
C5 Si2 P1 106.4(2) . .
C4 Si2 P1 111.3(2) . .
C6 Si2 P1 111.6(2) . .
C9 Si3 C8 107.4(4) . .
C9 Si3 C7 108.9(4) . .
C8 Si3 C7 109.8(4) . .
C9 Si3 P2 106.4(2) . .
C8 Si3 P2 110.8(2) . .
C7 Si3 P2 113.2(3) . .
C11 Si4 C12 110.2(4) . .
C11 Si4 C10 108.9(4) . .
C12 Si4 C10 109.3(3) . .
C11 Si4 P2 106.4(2) . .
C12 Si4 P2 111.1(2) . .
C10 Si4 P2 110.9(2) . .
C14 Si5 C15 107.0(5) . .
C14 Si5 C13 109.5(5) . .
C15 Si5 C13 111.1(5) . .
C14 Si5 P3 112.4(3) . .
C15 Si5 P3 106.1(3) . .
C13 Si5 P3 110.7(3) . .
C16 Si6 C17 109.4(6) . .
C16 Si6 C18 107.9(5) . .
C17 Si6 C18 108.8(4) . .
C16 Si6 P3 106.4(3) . .
C17 Si6 P3 111.2(3) . .
C18 Si6 P3 113.1(3) . .
Si1 C1 H1A 109.5 . .
Si1 C1 H1B 109.5 . .
H1A C1 H1B 109.5 . .
Si1 C1 H1C 109.5 . .
H1A C1 H1C 109.5 . .
H1B C1 H1C 109.5 . .
Si1 C2 H2A 109.5 . .
Si1 C2 H2B 109.5 . .
H2A C2 H2B 109.5 . .
Si1 C2 H2C 109.5 . .
H2A C2 H2C 109.5 . .
H2B C2 H2C 109.5 . .
Si1 C3 H3A 109.5 . .
Si1 C3 H3B 109.5 . .
H3A C3 H3B 109.5 . .
Si1 C3 H3C 109.5 . .
H3A C3 H3C 109.5 . .
H3B C3 H3C 109.5 . .
Si2 C4 H4A 109.5 . .
Si2 C4 H4B 109.5 . .
H4A C4 H4B 109.5 . .
Si2 C4 H4C 109.5 . .
H4A C4 H4C 109.5 . .
H4B C4 H4C 109.5 . .
Si2 C5 H5A 109.5 . .
Si2 C5 H5B 109.5 . .
H5A C5 H5B 109.5 . .
Si2 C5 H5C 109.5 . .
H5A C5 H5C 109.5 . .
H5B C5 H5C 109.5 . .
Si2 C6 H6A 109.5 . .
Si2 C6 H6B 109.5 . .
H6A C6 H6B 109.5 . .
Si2 C6 H6C 109.5 . .
H6A C6 H6C 109.5 . .
H6B C6 H6C 109.5 . .
Si3 C7 H7A 109.5 . .
Si3 C7 H7B 109.5 . .
H7A C7 H7B 109.5 . .
Si3 C7 H7C 109.5 . .
H7A C7 H7C 109.5 . .
H7B C7 H7C 109.5 . .
Si3 C8 H8A 109.5 . .
Si3 C8 H8B 109.5 . .
H8A C8 H8B 109.5 . .
Si3 C8 H8C 109.5 . .
H8A C8 H8C 109.5 . .
H8B C8 H8C 109.5 . .
Si3 C9 H9A 109.5 . .
Si3 C9 H9B 109.5 . .
H9A C9 H9B 109.5 . .
Si3 C9 H9C 109.5 . .
H9A C9 H9C 109.5 . .
H9B C9 H9C 109.5 . .
Si4 C10 H10A 109.5 . .
Si4 C10 H10B 109.5 . .
H10A C10 H10B 109.5 . .
Si4 C10 H10C 109.5 . .
H10A C10 H10C 109.5 . .
H10B C10 H10C 109.5 . .
Si4 C11 H11A 109.5 . .
Si4 C11 H11B 109.5 . .
H11A C11 H11B 109.5 . .
Si4 C11 H11C 109.5 . .
H11A C11 H11C 109.5 . .
H11B C11 H11C 109.5 . .
Si4 C12 H12A 109.5 . .
Si4 C12 H12B 109.5 . .
H12A C12 H12B 109.5 . .
Si4 C12 H12C 109.5 . .
H12A C12 H12C 109.5 . .
H12B C12 H12C 109.5 . .
Si5 C13 H13A 109.5 . .
Si5 C13 H13B 109.5 . .
H13A C13 H13B 109.5 . .
Si5 C13 H13C 109.5 . .
H13A C13 H13C 109.5 . .
H13B C13 H13C 109.5 . .
Si5 C14 H14A 109.5 . .
Si5 C14 H14B 109.5 . .
H14A C14 H14B 109.5 . .
Si5 C14 H14C 109.5 . .
H14A C14 H14C 109.5 . .
H14B C14 H14C 109.5 . .
Si5 C15 H15A 109.5 . .
Si5 C15 H15B 109.5 . .
H15A C15 H15B 109.5 . .
Si5 C15 H15C 109.5 . .
H15A C15 H15C 109.5 . .
H15B C15 H15C 109.5 . .
Si6 C16 H16A 109.5 . .
Si6 C16 H16B 109.5 . .
H16A C16 H16B 109.5 . .
Si6 C16 H16C 109.5 . .
H16A C16 H16C 109.5 . .
H16B C16 H16C 109.5 . .
Si6 C17 H17A 109.5 . .
Si6 C17 H17B 109.5 . .
H17A C17 H17B 109.5 . .
Si6 C17 H17C 109.5 . .
H17A C17 H17C 109.5 . .
H17B C17 H17C 109.5 . .
Si6 C18 H18A 109.5 . .
Si6 C18 H18B 109.5 . .
H18A C18 H18B 109.5 . .
Si6 C18 H18C 109.5 . .
H18A C18 H18C 109.5 . .
H18B C18 H18C 109.5 . .
C4S O1S C1S 124(2) . .
C2S C1S O1S 106(3) . .
C2S C1S H1S1 110.5 . .
O1S C1S H1S1 110.5 . .
C2S C1S H1S2 110.5 . .
O1S C1S H1S2 110.5 . .
H1S1 C1S H1S2 108.7 . .
C1S C2S C3S 105(3) . .
C1S C2S H2S1 110.7 . .
C3S C2S H2S1 110.7 . .
C1S C2S H2S2 110.7 . .
C3S C2S H2S2 110.7 . .
H2S1 C2S H2S2 108.8 . .
C4S C3S C2S 93(2) . .
C4S C3S H3S1 113.0 . .
C2S C3S H3S1 113.0 . .
C4S C3S H3S2 113.0 . .
C2S C3S H3S2 113.0 . .
H3S1 C3S H3S2 110.4 . .
O1S C4S C3S 103(3) . .
O1S C4S H4S1 111.1 . .
C3S C4S H4S1 111.1 . .
O1S C4S H4S2 111.1 . .
C3S C4S H4S2 111.1 . .
H4S1 C4S H4S2 109.1 . .
C4S' O1S' C2S' 120(2) . .
C2S' C1S' C3S' 103(2) . .
C2S' C1S' H1S3 111.2 . .
C3S' C1S' H1S3 111.2 . .
C2S' C1S' H1S4 111.2 . .
C3S' C1S' H1S4 111.2 . .
H1S3 C1S' H1S4 109.1 . .
C1S' C2S' O1S' 107(3) . .
C1S' C2S' H2S3 110.4 . .
O1S' C2S' H2S3 110.4 . .
C1S' C2S' H2S4 110.4 . .
O1S' C2S' H2S4 110.4 . .
H2S3 C2S' H2S4 108.6 . .
C4S' C3S' C1S' 95(2) . .
C4S' C3S' H3S3 112.8 . .
C1S' C3S' H3S3 112.8 . .
C4S' C3S' H3S4 112.8 . .
C1S' C3S' H3S4 112.8 . .
H3S3 C3S' H3S4 110.2 . .
O1S' C4S' C3S' 104(3) . .
O1S' C4S' H4S3 110.9 . .
C3S' C4S' H4S3 110.9 . .
O1S' C4S' H4S4 110.9 . .
C3S' C4S' H4S4 110.9 . .
H4S3 C4S' H4S4 108.9 . .

loop_
_geom_bond_atom_site_label_1
_geom_bond_atom_site_label_2
_geom_bond_distance
_geom_bond_site_symmetry_2
Ag1 P3 2.3943(16) 2
Ag1 P1 2.3983(15) .
Ag2 P1 2.4060(17) .
Ag2 P2 2.4111(17) .
Ag3 P2 2.3940(15) .
Ag3 P3 2.3959(15) .
P1 Si1 2.243(2) .
P1 Si2 2.249(2) .
P2 Si3 2.245(2) .
P2 Si4 2.248(2) .
P3 Si5 2.248(2) .
P3 Si6 2.254(2) .
P3 Ag1 2.3943(16) 2
Si1 C3 1.861(6) .
Si1 C2 1.883(7) .
Si1 C1 1.890(7) .
Si2 C5 1.858(7) .
Si2 C4 1.882(7) .
Si2 C6 1.884(7) .
Si3 C9 1.871(7) .
Si3 C8 1.883(6) .
Si3 C7 1.903(7) .
Si4 C11 1.867(6) .
Si4 C12 1.879(6) .
Si4 C10 1.906(7) .
Si5 C14 1.838(8) .
Si5 C15 1.846(9) .
Si5 C13 1.882(8) .
Si6 C16 1.852(10) .
Si6 C17 1.863(8) .
Si6 C18 1.894(8) .
C1 H1A 0.9800 .
C1 H1B 0.9800 .
C1 H1C 0.9800 .
C2 H2A 0.9800 .
C2 H2B 0.9800 .
C2 H2C 0.9800 .
C3 H3A 0.9800 .
C3 H3B 0.9800 .
C3 H3C 0.9800 .
C4 H4A 0.9800 .
C4 H4B 0.9800 .
C4 H4C 0.9800 .
C5 H5A 0.9800 .
C5 H5B 0.9800 .
C5 H5C 0.9800 .
C6 H6A 0.9800 .
C6 H6B 0.9800 .
C6 H6C 0.9800 .
C7 H7A 0.9800 .
C7 H7B 0.9800 .
C7 H7C 0.9800 .
C8 H8A 0.9800 .
C8 H8B 0.9800 .
C8 H8C 0.9800 .
C9 H9A 0.9800 .
C9 H9B 0.9800 .
C9 H9C 0.9800 .
C10 H10A 0.9800 .
C10 H10B 0.9800 .
C10 H10C 0.9800 .
C11 H11A 0.9800 .
C11 H11B 0.9800 .
C11 H11C 0.9800 .
C12 H12A 0.9800 .
C12 H12B 0.9800 .
C12 H12C 0.9800 .
C13 H13A 0.9800 .
C13 H13B 0.9800 .
C13 H13C 0.9800 .
C14 H14A 0.9800 .
C14 H14B 0.9800 .
C14 H14C 0.9800 .
C15 H15A 0.9800 .
C15 H15B 0.9800 .
C15 H15C 0.9800 .
C16 H16A 0.9800 .
C16 H16B 0.9800 .
C16 H16C 0.9800 .
C17 H17A 0.9800 .
C17 H17B 0.9800 .
C17 H17C 0.9800 .
C18 H18A 0.9800 .
C18 H18B 0.9800 .
C18 H18C 0.9800 .
O1S C4S 1.40(4) .
O1S C1S 1.43(3) .
C1S C2S 1.17(4) .
C1S H1S1 0.9900 .
C1S H1S2 0.9900 .
C2S C3S 2.04(5) .
C2S H2S1 0.9900 .
C2S H2S2 0.9900 .
C3S C4S 1.42(5) .
C3S H3S1 0.9900 .
C3S H3S2 0.9900 .
C4S H4S1 0.9900 .
C4S H4S2 0.9900 .
O1S' C4S' 1.09(3) .
O1S' C2S' 1.35(3) .
C1S' C2S' 1.19(4) .
C1S' C3S' 1.70(3) .
C1S' H1S3 0.9900 .
C1S' H1S4 0.9900 .
C2S' H2S3 0.9900 .
C2S' H2S4 0.9900 .
C3S' C4S' 1.42(4) .
C3S' H3S3 0.9900 .
C3S' H3S4 0.9900 .
C4S' H4S3 0.9900 .
C4S' H4S4 0.9900 .

loop_
_geom_torsion_atom_site_label_1
_geom_torsion_atom_site_label_2
_geom_torsion_atom_site_label_3
_geom_torsion_atom_site_label_4
_geom_torsion
C4S O1S C1S C2S -10(4)
O1S C1S C2S C3S -8(3)
C1S O1S C4S C3S 28(4)
C2S C3S C4S O1S -24(3)
C3S' C1S' C2S' O1S' -1(3)
C4S' O1S' C2S' C1S' 26(4)
C2S' C1S' C3S' C4S' -15(3)
C2S' O1S' C4S' C3S' -37(4)
C1S' C3S' C4S' O1S' 28(3)
